data_9015624
loop_
_publ_author_name
'Zema, M.'
'Callegari, A. M.'
'Tarantino, S. C.'
'Gasparini, E.'
'Ghigna, P.'

_publ_section_title
;
 Thermal expansion of alunite up to dehydroxylation
 and collapse of the crystal structure
 Note: T = 200 C
;
_journal_name_full 'Mineralogical Magazine'
_journal_page_first 613
_journal_page_last 623
_journal_paper_doi 10.1180/minmag.2012.076.3.12
_journal_volume 76
_journal_year 2012
_chemical_compound_source Hungary
_chemical_formula_sum 'Al2.916 H6.117 K0.876 Na0.071 O14.039 S2'
_chemical_name_mineral Alunite
_space_group_IT_number 166
_symmetry_space_group_name_Hall '-R 3 2"'
_symmetry_space_group_name_H-M 'R -3 m :H'
_cell_angle_alpha 90
_cell_angle_beta 90
_cell_angle_gamma 120
_cell_length_a 6.9806
_cell_length_b 6.9806
_cell_length_c 17.425
_cell_formula_units_Z 4
_cell_volume 735.341
_database_code_amcsd 0018986
_exptl_crystal_density_diffrn 2.774
_cod_depositor_comments
;
 Adding the _atom_site_type_symbol data item.

 Antanas Vaitkus,
 2017-01-17
;
_cod_original_sg_symbol_H-M 'R -3 m'
_cod_original_formula_sum 'K.876 Na.071 H6.117 O14.039 Al2.916 S2'
_cod_database_code 9015624

loop_
_space_group_symop_operation_xyz
x,y,z
2/3+x,1/3+y,1/3+z
1/3+x,2/3+y,2/3+z
x,x-y,z
2/3+x,1/3+x-y,1/3+z
1/3+x,2/3+x-y,2/3+z
y,x,-z
2/3+y,1/3+x,1/3-z
1/3+y,2/3+x,2/3-z
-x+y,y,z
2/3-x+y,1/3+y,1/3+z
1/3-x+y,2/3+y,2/3+z
-x,-x+y,-z
2/3-x,1/3-x+y,1/3-z
1/3-x,2/3-x+y,2/3-z
-y,-x,z
2/3-y,1/3-x,1/3+z
1/3-y,2/3-x,2/3+z
x-y,-y,-z
2/3+x-y,1/3-y,1/3-z
1/3+x-y,2/3-y,2/3-z
y,-x+y,-z
2/3+y,1/3-x+y,1/3-z
1/3+y,2/3-x+y,2/3-z
-x+y,-x,z
2/3-x+y,1/3-x,1/3+z
1/3-x+y,2/3-x,2/3+z
-x,-y,-z
2/3-x,1/3-y,1/3-z
1/3-x,2/3-y,2/3-z
-y,x-y,z
2/3-y,1/3+x-y,1/3+z
1/3-y,2/3+x-y,2/3+z
x-y,x,-z
2/3+x-y,1/3+x,1/3-z
1/3+x-y,2/3+x,2/3-z

loop_
_atom_site_aniso_label
_atom_site_aniso_U_11
_atom_site_aniso_U_22
_atom_site_aniso_U_33
_atom_site_aniso_U_12
_atom_site_aniso_U_13
_atom_site_aniso_U_23
KA 0.02300 0.00000 0.01500 0.01100 0.00000 0.00000
NaA 0.02300 0.00000 0.01500 0.01100 0.00000 0.00000
HA 0.02300 0.00000 0.01500 0.01100 0.00000 0.00000
OA 0.02300 0.00000 0.01500 0.01100 0.00000 0.00000
Al 0.00600 0.00700 0.01200 0.00300 0.00000 0.00000
S 0.01000 0.00000 0.00500 0.00900 0.00000 0.00000
O1 0.02100 0.00000 0.00900 0.01000 0.00000 0.00000
O2 0.01700 0.01700 0.01400 0.01200 0.00100 0.00100
O3 0.00900 0.00900 0.01700 0.00400 0.00200 0.00200

loop_
_atom_site_label
_atom_site_type_symbol
_atom_site_fract_x
_atom_site_fract_y
_atom_site_fract_z
_atom_site_occupancy
_atom_site_U_iso_or_equiv
KA K 0.00000 0.00000 0.00000 0.87600 0.02000
NaA Na 0.00000 0.00000 0.00000 0.07100 0.02000
HA H 0.00000 0.00000 0.00000 0.11700 0.02000
OA O 0.00000 0.00000 0.00000 0.03900 0.02000
Al Al 0.00000 0.50000 0.50000 0.97200 0.00800
S S 0.00000 0.00000 0.30215 1.00000 0.01000
O1 O 0.00000 0.00000 0.38517 1.00000 0.01700
O2 O 0.21847 -0.21847 -0.06042 1.00000 0.01400
O3 O 0.12604 -0.12604 0.14035 1.00000 0.01200
H H 0.18350 -0.18350 0.11080 1.00000 0.03700

loop_
_cod_related_entry_id
_cod_related_entry_database
_cod_related_entry_code
1 AMCSD 0018986
